data_7701858
loop_
_publ_author_name
'Greenacre, Victoria K.'
'King, Rhys P.'
'Levason, William'
'Reid, Gillian'

_publ_section_title
;
 Neutral and cationic phosphine and arsine complexes of tin(iv) halides:
 synthesis, properties, structures and anion influence
;
_journal_name_full 'Dalton Transactions'
_journal_paper_doi 10.1039/C9DT03683K
_journal_year 2019
_chemical_formula_moiety 'C7 H18 Cl3 F3 O3 P2 S Sn'
_chemical_formula_sum 'C7 H18 Cl3 F3 O3 P2 S Sn'
_chemical_formula_weight 526.25
_space_group_crystal_system monoclinic
_space_group_IT_number 14
_space_group_name_Hall '-P 2ybc'
_space_group_name_H-M_alt 'P 1 21/c 1'
_atom_sites_solution_hydrogens geom
_atom_sites_solution_primary dual
_audit_creation_date 2018-12-18
_audit_creation_method
;
Olex2 1.2
(compiled 2018.05.29 svn.r3508 for OlexSys, GUI svn.r5506)
;
_audit_update_record
;
2019-10-01 deposited with the CCDC.	2019-10-02 downloaded from the CCDC.
;
_cell_angle_alpha 90
_cell_angle_beta 101.720(3)
_cell_angle_gamma 90
_cell_formula_units_Z 4
_cell_length_a 12.0116(4)
_cell_length_b 12.9896(5)
_cell_length_c 12.1849(3)
_cell_measurement_reflns_used 10370
_cell_measurement_temperature 100.0(3)
_cell_measurement_theta_max 30.4860
_cell_measurement_theta_min 3.4670
_cell_volume 1861.52(11)
_computing_cell_refinement 'CrysAlisPro 1.171.39.34b (Rigaku OD, 2017)'
_computing_data_collection 'CrysAlisPro 1.171.39.34b (Rigaku OD, 2017)'
_computing_data_reduction 'CrysAlisPro 1.171.39.34b (Rigaku OD, 2017)'
_computing_molecular_graphics 'Olex2 (Dolomanov et al., 2009)'
_computing_publication_material 'Olex2 (Dolomanov et al., 2009)'
_computing_structure_refinement 'ShelXL (Sheldrick, 2015)'
_computing_structure_solution 'ShelXT (Sheldrick, 2015)'
_diffrn_ambient_environment N~2~
_diffrn_ambient_temperature 100.0(3)
_diffrn_detector 'CCD plate'
_diffrn_measured_fraction_theta_full 0.999
_diffrn_measured_fraction_theta_max 0.940
_diffrn_measurement_details
;
List of Runs (angles in degrees, time in seconds):

  # Type    Start    End  Width  t~exp~   \w     \q     \k     \f   Frames
#--------------------------------------------------------------------------
  1  \w   -101.00  25.00   1.00    3.00    --  -12.50 -19.00 -60.00  126
  2  \w   -101.00  11.00   1.00    3.00    --  -12.50 -38.00-150.00  112
  3  \w   -101.00  17.00   1.00    3.00    --  -12.50 -60.00  90.00  118
  4  \w   -101.00  17.00   1.00    3.00    --  -12.50 -60.00 -60.00  118
  5  \w   -101.00  16.00   1.00    3.00    --  -12.50 -57.00-180.00  117
  6  \w    -41.00  41.00   1.00    3.00    --  -12.50  57.00  90.00   82
;
_diffrn_measurement_device 'four-circle diffractometer'
_diffrn_measurement_device_type 'XtaLAB AFC12 (RCD3): Kappa single'
_diffrn_measurement_method '\w scans'
_diffrn_orient_matrix_type 'CrysAlisPro convention (1999,Acta A55,543-557)'
_diffrn_orient_matrix_UB_11 -0.0577549000
_diffrn_orient_matrix_UB_12 0.0138805000
_diffrn_orient_matrix_UB_13 -0.0037110000
_diffrn_orient_matrix_UB_21 0.0060309000
_diffrn_orient_matrix_UB_22 0.0400117000
_diffrn_orient_matrix_UB_23 -0.0379659000
_diffrn_orient_matrix_UB_31 -0.0162846000
_diffrn_orient_matrix_UB_32 -0.0344448000
_diffrn_orient_matrix_UB_33 -0.0456175000
_diffrn_radiation_monochromator mirror
_diffrn_radiation_probe x-ray
_diffrn_radiation_type MoK\a
_diffrn_radiation_wavelength 0.71073
_diffrn_reflns_av_R_equivalents 0.0948
_diffrn_reflns_av_unetI/netI 0.0585
_diffrn_reflns_Laue_measured_fraction_full 0.999
_diffrn_reflns_Laue_measured_fraction_max 0.940
_diffrn_reflns_limit_h_max 17
_diffrn_reflns_limit_h_min -16
_diffrn_reflns_limit_k_max 18
_diffrn_reflns_limit_k_min -18
_diffrn_reflns_limit_l_max 17
_diffrn_reflns_limit_l_min -17
_diffrn_reflns_number 38860
_diffrn_reflns_point_group_measured_fraction_full 0.999
_diffrn_reflns_point_group_measured_fraction_max 0.940
_diffrn_reflns_theta_full 25.242
_diffrn_reflns_theta_max 31.476
_diffrn_reflns_theta_min 3.095
_diffrn_source 'Rotating-anode X-ray tube'
_diffrn_source_type 'Rigaku (Mo) X-ray Source'
_exptl_absorpt_coefficient_mu 2.114
_exptl_absorpt_correction_T_max 1.00000
_exptl_absorpt_correction_T_min 0.07977
_exptl_absorpt_correction_type multi-scan
_exptl_absorpt_process_details
;
CrysAlisPro 1.171.39.34b (Rigaku Oxford Diffraction, 2017)
Empirical absorption correction using spherical harmonics,
 implemented in SCALE3 ABSPACK scaling algorithm.
;
_exptl_crystal_colour 'clear colourless'
_exptl_crystal_colour_lustre clear
_exptl_crystal_colour_primary colourless
_exptl_crystal_density_diffrn 1.878
_exptl_crystal_description block
_exptl_crystal_F_000 1032
_exptl_crystal_size_max 0.2
_exptl_crystal_size_mid 0.08
_exptl_crystal_size_min 0.05
_refine_diff_density_max 1.639
_refine_diff_density_min -1.845
_refine_diff_density_rms 0.184
_refine_ls_extinction_method none
_refine_ls_goodness_of_fit_ref 0.966
_refine_ls_hydrogen_treatment constr
_refine_ls_matrix_type full
_refine_ls_number_parameters 187
_refine_ls_number_reflns 5809
_refine_ls_number_restraints 0
_refine_ls_restrained_S_all 0.966
_refine_ls_R_factor_all 0.0762
_refine_ls_R_factor_gt 0.0512
_refine_ls_shift/su_max 0.001
_refine_ls_shift/su_mean 0.000
_refine_ls_structure_factor_coef Fsqd
_refine_ls_weighting_details 'w=1/[\s^2^(Fo^2^)+(0.1000P)^2^] where P=(Fo^2^+2Fc^2^)/3'
_refine_ls_weighting_scheme calc
_refine_ls_wR_factor_gt 0.1313
_refine_ls_wR_factor_ref 0.1516
_reflns_Friedel_coverage 0.000
_reflns_number_gt 4439
_reflns_number_total 5809
_reflns_threshold_expression 'I > 2\s(I)'
_cod_data_source_file c9dt03683k2.cif
_cod_data_source_block sncl3pmeotfb
_cod_database_code 7701858
_shelx_shelxl_version_number 2016/6
_chemical_oxdiff_formula 'Sn Cl3 P2 C7 F3 S O3 H18'
_shelx_space_group_comment
;
The symmetry employed for this shelxl refinement is uniquely defined
by the following loop, which should always be used as a source of
symmetry information in preference to the above space-group names.
They are only intended as comments.
;
_shelx_estimated_absorpt_t_max 0.902
_shelx_estimated_absorpt_t_min 0.677
_reflns_odcompleteness_completeness 99.82
_reflns_odcompleteness_iscentric 1
_reflns_odcompleteness_theta 27.42
_olex2_refinement_description
;
1. Fixed Uiso
 At 1.5 times of:
  All C(H,H,H) groups
2.a Idealised Me refined as rotating group:
 C1(H1A,H1B,H1C), C2(H2A,H2B,H2C), C3(H3A,H3B,H3C), C4(H4A,H4B,H4C), C5(H5A,
 H5B,H5C), C6(H6A,H6B,H6C)
;
_olex2_submission_special_instructions 'No special instructions were received'
_oxdiff_exptl_absorpt_empirical_details
;
Empirical correction (ABSPACK) includes:
- Absorption correction using spherical harmonics
- Frame scaling
;
_oxdiff_exptl_absorpt_empirical_full_max 4.655
_oxdiff_exptl_absorpt_empirical_full_min 0.341

loop_
_space_group_symop_operation_xyz
'x, y, z'
'-x, y+1/2, -z+1/2'
'-x, -y, -z'
'x, -y-1/2, z-1/2'

loop_
_atom_site_label
_atom_site_type_symbol
_atom_site_fract_x
_atom_site_fract_y
_atom_site_fract_z
_atom_site_U_iso_or_equiv
_atom_site_adp_type
_atom_site_occupancy
_atom_site_site_symmetry_order
_atom_site_calc_flag
_atom_site_refinement_flags_posn
Sn1 Sn 0.20218(2) 0.49863(2) 0.75889(2) 0.01997(11) Uani 1 1 d .
Cl1 Cl 0.13602(8) 0.36213(7) 0.62302(7) 0.0261(2) Uani 1 1 d .
Cl2 Cl 0.28669(9) 0.63182(7) 0.89331(7) 0.0280(2) Uani 1 1 d .
Cl3 Cl 0.01196(8) 0.53974(8) 0.77944(8) 0.0313(2) Uani 1 1 d .
S1 S 0.43694(8) 0.39181(7) 0.67591(7) 0.0228(2) Uani 1 1 d .
P1 P 0.21397(8) 0.62806(7) 0.60437(8) 0.0230(2) Uani 1 1 d .
P2 P 0.24974(9) 0.36884(7) 0.91863(8) 0.0226(2) Uani 1 1 d .
F1 F 0.6008(2) 0.52863(19) 0.6936(2) 0.0380(6) Uani 1 1 d .
F2 F 0.6512(2) 0.3717(2) 0.6713(2) 0.0414(6) Uani 1 1 d .
F3 F 0.62082(19) 0.42139(18) 0.83101(18) 0.0336(5) Uani 1 1 d .
O1 O 0.3832(2) 0.4651(2) 0.7426(2) 0.0238(5) Uani 1 1 d .
O2 O 0.4099(2) 0.4111(2) 0.5576(2) 0.0312(6) Uani 1 1 d .
O3 O 0.4340(2) 0.28744(19) 0.7128(2) 0.0283(6) Uani 1 1 d .
C1 C 0.3573(3) 0.6710(3) 0.6119(3) 0.0282(8) Uani 1 1 d .
H1A H 0.391417 0.687044 0.688208 0.042 Uiso 1 1 calc GR
H1B H 0.357029 0.731277 0.566312 0.042 Uiso 1 1 calc GR
H1C H 0.400179 0.617491 0.585161 0.042 Uiso 1 1 calc GR
C2 C 0.1626(3) 0.5771(3) 0.4666(3) 0.0299(8) Uani 1 1 d .
H2A H 0.211166 0.521963 0.452833 0.045 Uiso 1 1 calc GR
H2B H 0.162423 0.630464 0.412081 0.045 Uiso 1 1 calc GR
H2C H 0.086648 0.551597 0.461209 0.045 Uiso 1 1 calc GR
C3 C 0.1278(4) 0.7393(3) 0.6184(4) 0.0364(10) Uani 1 1 d .
H3A H 0.049605 0.718837 0.609129 0.055 Uiso 1 1 calc GR
H3B H 0.135183 0.789089 0.562071 0.055 Uiso 1 1 calc GR
H3C H 0.152651 0.769093 0.691322 0.055 Uiso 1 1 calc GR
C4 C 0.3958(3) 0.3775(3) 0.9892(3) 0.0297(8) Uani 1 1 d .
H4A H 0.443546 0.350673 0.941603 0.045 Uiso 1 1 calc GR
H4B H 0.407081 0.338244 1.057339 0.045 Uiso 1 1 calc GR
H4C H 0.415055 0.448214 1.006496 0.045 Uiso 1 1 calc GR
C5 C 0.2240(4) 0.2385(3) 0.8715(3) 0.0297(8) Uani 1 1 d .
H5A H 0.146028 0.231215 0.834004 0.045 Uiso 1 1 calc GR
H5B H 0.239638 0.192839 0.934693 0.045 Uiso 1 1 calc GR
H5C H 0.272673 0.221745 0.820534 0.045 Uiso 1 1 calc GR
C6 C 0.1640(4) 0.3984(3) 1.0200(3) 0.0302(8) Uani 1 1 d .
H6A H 0.181241 0.466679 1.048524 0.045 Uiso 1 1 calc GR
H6B H 0.180181 0.349870 1.080649 0.045 Uiso 1 1 calc GR
H6C H 0.085012 0.394252 0.984936 0.045 Uiso 1 1 calc GR
C7 C 0.5848(3) 0.4319(3) 0.7204(3) 0.0250(7) Uani 1 1 d .

loop_
_atom_site_aniso_label
_atom_site_aniso_U_11
_atom_site_aniso_U_22
_atom_site_aniso_U_33
_atom_site_aniso_U_23
_atom_site_aniso_U_13
_atom_site_aniso_U_12
Sn1 0.02384(17) 0.02085(16) 0.01547(17) -0.00054(7) 0.00455(12) 0.00045(8)
Cl1 0.0291(5) 0.0267(4) 0.0216(4) -0.0046(3) 0.0026(4) -0.0006(3)
Cl2 0.0395(6) 0.0236(4) 0.0199(4) -0.0038(3) 0.0036(4) -0.0025(4)
Cl3 0.0267(5) 0.0396(6) 0.0287(5) -0.0016(4) 0.0082(4) 0.0054(4)
S1 0.0257(5) 0.0257(4) 0.0176(4) -0.0010(3) 0.0058(3) 0.0005(3)
P1 0.0254(5) 0.0254(5) 0.0183(5) 0.0027(3) 0.0047(4) 0.0012(4)
P2 0.0284(5) 0.0218(4) 0.0186(5) 0.0012(3) 0.0070(4) -0.0018(4)
F1 0.0338(14) 0.0348(12) 0.0447(16) 0.0115(11) 0.0067(11) -0.0078(11)
F2 0.0298(14) 0.0543(15) 0.0442(15) -0.0103(11) 0.0173(11) 0.0038(11)
F3 0.0324(13) 0.0419(13) 0.0242(12) 0.0008(10) 0.0002(9) -0.0019(10)
O1 0.0224(14) 0.0261(12) 0.0227(13) -0.0025(10) 0.0042(10) 0.0025(11)
O2 0.0349(16) 0.0423(16) 0.0163(13) -0.0004(11) 0.0049(11) -0.0030(13)
O3 0.0296(15) 0.0257(13) 0.0289(14) -0.0014(10) 0.0042(11) 0.0027(11)
C1 0.029(2) 0.0279(18) 0.0259(19) 0.0079(15) 0.0007(15) -0.0015(15)
C2 0.029(2) 0.042(2) 0.0175(18) 0.0000(15) 0.0020(15) -0.0035(17)
C3 0.040(3) 0.033(2) 0.038(2) 0.0074(17) 0.015(2) 0.0135(18)
C4 0.034(2) 0.033(2) 0.0215(19) 0.0060(14) 0.0044(16) -0.0004(16)
C5 0.040(2) 0.0231(17) 0.027(2) 0.0031(14) 0.0093(17) -0.0031(16)
C6 0.038(2) 0.0308(19) 0.025(2) 0.0046(15) 0.0129(17) 0.0014(16)
C7 0.0240(19) 0.0280(18) 0.0236(19) 0.0007(14) 0.0064(14) 0.0016(15)

loop_
_atom_type_symbol
_atom_type_description
_atom_type_scat_dispersion_real
_atom_type_scat_dispersion_imag
_atom_type_scat_source
C C 0.0033 0.0016 'International Tables Vol C Tables 4.2.6.8 and 6.1.1.4'
H H 0.0000 0.0000 'International Tables Vol C Tables 4.2.6.8 and 6.1.1.4'
Cl Cl 0.1484 0.1585 'International Tables Vol C Tables 4.2.6.8 and 6.1.1.4'
F F 0.0171 0.0103 'International Tables Vol C Tables 4.2.6.8 and 6.1.1.4'
O O 0.0106 0.0060 'International Tables Vol C Tables 4.2.6.8 and 6.1.1.4'
P P 0.1023 0.0942 'International Tables Vol C Tables 4.2.6.8 and 6.1.1.4'
S S 0.1246 0.1234 'International Tables Vol C Tables 4.2.6.8 and 6.1.1.4'
Sn Sn -0.6537 1.4246 'International Tables Vol C Tables 4.2.6.8 and 6.1.1.4'

loop_
_geom_angle_atom_site_label_1
_geom_angle_atom_site_label_2
_geom_angle_atom_site_label_3
_geom_angle
Cl1 Sn1 Cl2 174.66(3)
Cl1 Sn1 P1 92.14(3)
Cl1 Sn1 P2 91.66(3)
Cl2 Sn1 P1 87.16(3)
Cl2 Sn1 P2 87.62(3)
Cl3 Sn1 Cl1 92.67(3)
Cl3 Sn1 Cl2 92.68(4)
Cl3 Sn1 P1 97.28(3)
Cl3 Sn1 P2 97.89(3)
P1 Sn1 P2 164.16(3)
O1 Sn1 Cl1 89.25(7)
O1 Sn1 Cl2 85.41(7)
O1 Sn1 Cl3 178.03(7)
O1 Sn1 P1 82.17(7)
O1 Sn1 P2 82.51(7)
O1 S1 C7 99.21(16)
O2 S1 O1 113.80(16)
O2 S1 C7 104.91(17)
O3 S1 O1 113.27(16)
O3 S1 O2 117.81(17)
O3 S1 C7 105.16(17)
C1 P1 Sn1 111.33(12)
C1 P1 C3 108.0(2)
C2 P1 Sn1 112.80(14)
C2 P1 C1 107.86(18)
C2 P1 C3 106.8(2)
C3 P1 Sn1 109.81(14)
C4 P2 Sn1 111.72(12)
C4 P2 C5 107.50(19)
C4 P2 C6 107.29(19)
C5 P2 Sn1 112.46(13)
C5 P2 C6 109.57(19)
C6 P2 Sn1 108.17(13)
S1 O1 Sn1 134.77(16)
P1 C1 H1A 109.5
P1 C1 H1B 109.5
P1 C1 H1C 109.5
H1A C1 H1B 109.5
H1A C1 H1C 109.5
H1B C1 H1C 109.5
P1 C2 H2A 109.5
P1 C2 H2B 109.5
P1 C2 H2C 109.5
H2A C2 H2B 109.5
H2A C2 H2C 109.5
H2B C2 H2C 109.5
P1 C3 H3A 109.5
P1 C3 H3B 109.5
P1 C3 H3C 109.5
H3A C3 H3B 109.5
H3A C3 H3C 109.5
H3B C3 H3C 109.5
P2 C4 H4A 109.5
P2 C4 H4B 109.5
P2 C4 H4C 109.5
H4A C4 H4B 109.5
H4A C4 H4C 109.5
H4B C4 H4C 109.5
P2 C5 H5A 109.5
P2 C5 H5B 109.5
P2 C5 H5C 109.5
H5A C5 H5B 109.5
H5A C5 H5C 109.5
H5B C5 H5C 109.5
P2 C6 H6A 109.5
P2 C6 H6B 109.5
P2 C6 H6C 109.5
H6A C6 H6B 109.5
H6A C6 H6C 109.5
H6B C6 H6C 109.5
F1 C7 S1 112.3(3)
F1 C7 F2 108.3(3)
F1 C7 F3 108.2(3)
F2 C7 S1 109.4(3)
F3 C7 S1 111.5(3)
F3 C7 F2 106.9(3)

loop_
_geom_bond_atom_site_label_1
_geom_bond_atom_site_label_2
_geom_bond_distance
Sn1 Cl1 2.4457(9)
Sn1 Cl2 2.4558(9)
Sn1 Cl3 2.4085(10)
Sn1 P1 2.5496(9)
Sn1 P2 2.5506(9)
Sn1 O1 2.266(3)
S1 O1 1.481(3)
S1 O2 1.433(3)
S1 O3 1.431(3)
S1 C7 1.825(4)
P1 C1 1.794(4)
P1 C2 1.793(4)
P1 C3 1.806(4)
P2 C4 1.794(4)
P2 C5 1.794(4)
P2 C6 1.803(4)
F1 C7 1.322(4)
F2 C7 1.340(4)
F3 C7 1.336(4)
C1 H1A 0.9600
C1 H1B 0.9600
C1 H1C 0.9600
C2 H2A 0.9600
C2 H2B 0.9600
C2 H2C 0.9600
C3 H3A 0.9600
C3 H3B 0.9600
C3 H3C 0.9600
C4 H4A 0.9600
C4 H4B 0.9600
C4 H4C 0.9600
C5 H5A 0.9600
C5 H5B 0.9600
C5 H5C 0.9600
C6 H6A 0.9600
C6 H6B 0.9600
C6 H6C 0.9600
